data_7234379
loop_
_publ_author_name
'Alexandre Abherve'
'Mario Palacios-Corella'
'Juan Modesto Clemente-Juan'
'Raphael Marx'
'Petr Neugebauer'
'Joris van Slageren'
'Miguel Clemente-Leon'
'Eugenio Coronado'

_publ_section_title
;
 Bimetallic MnIII-FeII hybrid complexes formed by a functionalized MnIII
 Anderson polyoxometalate coordinated to FeII: observation of a
 field-induced slow relaxation of magnetization in the MnIII centres and a
 photoinduced spin-crossover in the FeII centres
;
_journal_name_full 'Journal of Materials Chemistry C'
_journal_page_first 7936
_journal_page_last 7945
_journal_paper_doi 10.1039/C5TC01089F
_journal_volume 3
_journal_year 2015
_chemical_formula_sum 'C38 H44 Fe2 Mn Mo6 N14 O32'
_chemical_formula_weight 1951.15
_space_group_crystal_system monoclinic
_space_group_IT_number 15
_space_group_name_Hall '-C 2yc'
_space_group_name_H-M_alt 'C 1 2/c 1'
_atom_sites_solution_hydrogens geom
_cell_angle_alpha 90
_cell_angle_beta 97.76(2)
_cell_angle_gamma 90
_cell_formula_units_Z 4
_cell_length_a 24.221(5)
_cell_length_b 16.600(3)
_cell_length_c 16.512(3)
_cell_measurement_reflns_used 1673
_cell_measurement_temperature 180(2)
_cell_measurement_theta_max 22.1630
_cell_measurement_theta_min 2.9380
_cell_volume 6578(2)
_computing_structure_refinement 'SHELXL-2013 (Sheldrick, 2013)'
_diffrn_ambient_temperature 180(2)
_diffrn_detector_area_resol_mean 10.4051
_diffrn_measured_fraction_theta_full 0.766
_diffrn_measured_fraction_theta_max 0.815
_diffrn_measurement_device_type 'SuperNova, Dual, Cu at zero, Atlas'
_diffrn_radiation_monochromator mirror
_diffrn_radiation_source 'SuperNova (Mo) X-ray Source'
_diffrn_radiation_type MoK\a
_diffrn_radiation_wavelength 0.71073
_diffrn_reflns_av_R_equivalents 0.1229
_diffrn_reflns_av_unetI/netI 0.1516
_diffrn_reflns_Laue_measured_fraction_full 0.766
_diffrn_reflns_Laue_measured_fraction_max 0.815
_diffrn_reflns_limit_h_max 23
_diffrn_reflns_limit_h_min -27
_diffrn_reflns_limit_k_max 15
_diffrn_reflns_limit_k_min -18
_diffrn_reflns_limit_l_max 17
_diffrn_reflns_limit_l_min -16
_diffrn_reflns_number 13209
_diffrn_reflns_point_group_measured_fraction_full 0.766
_diffrn_reflns_point_group_measured_fraction_max 0.815
_diffrn_reflns_theta_full 25.242
_diffrn_reflns_theta_max 24.667
_diffrn_reflns_theta_min 2.947
_exptl_absorpt_coefficient_mu 1.811
_exptl_absorpt_correction_T_max 1.00000
_exptl_absorpt_correction_T_min 0.59101
_exptl_absorpt_correction_type multi-scan
_exptl_absorpt_process_details
;
CrysAlisPro, Agilent Technologies,
Version 1.171.36.24 (release 03-12-2012 CrysAlis171 .NET)
(compiled Dec  3 2012,18:21:49)
Empirical absorption correction using spherical harmonics,
 implemented in SCALE3 ABSPACK scaling algorithm.
;
_exptl_crystal_colour red
_exptl_crystal_density_diffrn 1.970
_exptl_crystal_description prism
_exptl_crystal_F_000 3820
_exptl_crystal_preparation 'Magnetic properties'
_exptl_crystal_recrystallization_method 'Re-crystallisation from solvent: dimethylformamide'
_exptl_crystal_size_max 0.080
_exptl_crystal_size_mid 0.050
_exptl_crystal_size_min 0.040
_refine_diff_density_max 1.231
_refine_diff_density_min -1.215
_refine_diff_density_rms 0.189
_refine_ls_extinction_coef .
_refine_ls_extinction_method none
_refine_ls_goodness_of_fit_ref 0.991
_refine_ls_hydrogen_treatment constr
_refine_ls_matrix_type full
_refine_ls_number_parameters 280
_refine_ls_number_reflns 4563
_refine_ls_number_restraints 2
_refine_ls_restrained_S_all 0.991
_refine_ls_R_factor_all 0.1679
_refine_ls_R_factor_gt 0.0953
_refine_ls_shift/su_max 0.086
_refine_ls_shift/su_mean 0.005
_refine_ls_structure_factor_coef Fsqd
_refine_ls_weighting_details 'w=1/[\s^2^(Fo^2^)+(0.1393P)^2^+135.6314P] where P=(Fo^2^+2Fc^2^)/3'
_refine_ls_weighting_scheme calc
_refine_ls_wR_factor_gt 0.2401
_refine_ls_wR_factor_ref 0.3045
_reflns_Friedel_coverage 0.000
_reflns_Friedel_fraction_full .
_reflns_Friedel_fraction_max .
_reflns_number_gt 2398
_reflns_number_total 4563
_reflns_threshold_expression 'I > 2\s(I)'
_cod_data_source_file J-Mater-Chem-C-2015-3-7936.cif
_cod_data_source_block 2
_cod_original_sg_symbol_H-M 'C 2/c'
_cod_database_code 7234379
_shelx_space_group_comment
;
The symmetry employed for this shelxl refinement is uniquely defined
by the following loop, which should always be used as a source of
symmetry information in preference to the above space-group names.
They are only intended as comments.
;
_shelx_estimated_absorpt_t_min 0.869
_shelx_estimated_absorpt_t_max 0.931
_shelxl_version_number 2013-4

loop_
_space_group_symop_operation_xyz
'x, y, z'
'-x, y, -z+1/2'
'x+1/2, y+1/2, z'
'-x+1/2, y+1/2, -z+1/2'
'-x, -y, -z'
'x, -y, z-1/2'
'-x+1/2, -y+1/2, -z'
'x+1/2, -y+1/2, z-1/2'

loop_
_atom_site_label
_atom_site_type_symbol
_atom_site_fract_x
_atom_site_fract_y
_atom_site_fract_z
_atom_site_U_iso_or_equiv
_atom_site_adp_type
_atom_site_occupancy
_atom_site_site_symmetry_order
_atom_site_calc_flag
_atom_site_refinement_flags_posn
_atom_site_refinement_flags_adp
_atom_site_refinement_flags_occupancy
_atom_site_disorder_assembly
_atom_site_disorder_group
C1 C 0.7284(9) 0.0442(15) 0.2023(14) 0.078(6) Uiso 1 1 d . . . . .
H1 H 0.7342 -0.0051 0.2313 0.094 Uiso 1 1 calc R U . . .
C2 C 0.6780(11) 0.0708(16) 0.1736(15) 0.089(7) Uiso 1 1 d . . . . .
H2 H 0.6435 0.0449 0.1776 0.107 Uiso 1 1 calc R U . . .
C3 C 0.6857(8) 0.1431(13) 0.1368(12) 0.060(5) Uiso 1 1 d . . . . .
H3 H 0.6580 0.1783 0.1104 0.072 Uiso 1 1 calc R U . . .
C4 C 0.7733(8) 0.2187(12) 0.1237(12) 0.056(5) Uiso 1 1 d . . . . .
C5 C 0.7466(8) 0.2906(12) 0.0972(12) 0.060(5) Uiso 1 1 d . . . . .
H5 H 0.7073 0.2968 0.0914 0.072 Uiso 1 1 calc R U . . .
C6 C 0.7820(8) 0.3521(13) 0.0798(12) 0.064(6) Uiso 1 1 d . . . . .
C7 C 0.8383(9) 0.3405(14) 0.0853(13) 0.070(6) Uiso 1 1 d . . . . .
H7 H 0.8624 0.3819 0.0714 0.084 Uiso 1 1 calc R U . . .
C8 C 0.8591(8) 0.2639(13) 0.1128(12) 0.062(5) Uiso 1 1 d . . . . .
C9 C 0.9597(15) 0.292(2) 0.112(2) 0.137(12) Uiso 1 1 d . . . . .
H9 H 0.9597 0.3461 0.0943 0.165 Uiso 1 1 calc R U . . .
C10 C 1.0056(16) 0.239(2) 0.134(2) 0.145(13) Uiso 1 1 d . . . . .
H10 H 1.0430 0.2507 0.1272 0.174 Uiso 1 1 calc R U . . .
C11 C 0.9875(14) 0.168(2) 0.168(2) 0.133(11) Uiso 1 1 d . . . . .
H11 H 1.0108 0.1261 0.1910 0.160 Uiso 1 1 calc R U . . .
C12 C 0.7568(8) 0.4313(12) 0.0511(11) 0.051(5) Uiso 1 1 d . . . . .
C13 C 0.7752(7) 0.5805(11) 0.0449(10) 0.045(4) Uiso 1 1 d . . . . .
C14 C 0.7185(7) 0.6026(12) 0.0738(12) 0.056(5) Uiso 1 1 d . . . . .
H14A H 0.6896 0.5643 0.0494 0.067 Uiso 1 1 calc R U . . .
H14B H 0.7219 0.5969 0.1340 0.067 Uiso 1 1 calc R U . . .
C15 C 0.7749(8) 0.5823(11) -0.0472(10) 0.051(5) Uiso 1 1 d . . . . .
H15A H 0.8116 0.5639 -0.0601 0.061 Uiso 1 1 calc R U . . .
H15B H 0.7463 0.5444 -0.0730 0.061 Uiso 1 1 calc R U . . .
C16 C 0.8221(7) 0.6312(10) 0.0924(10) 0.040(4) Uiso 1 1 d . . . . .
H16A H 0.8228 0.6212 0.1517 0.048 Uiso 1 1 calc R U . . .
H16B H 0.8583 0.6132 0.0772 0.048 Uiso 1 1 calc R U . . .
C100 C 0.9037(10) -0.0147(16) 0.3329(15) 0.087(7) Uiso 1 1 d . . . . .
H100 H 0.8690 -0.0057 0.3521 0.105 Uiso 1 1 calc R U . . .
C101 C 0.9228(18) -0.131(3) 0.431(3) 0.206(19) Uiso 1 1 d D . . . .
H10A H 0.9564 -0.1634 0.4483 0.308 Uiso 1 1 calc R U . . .
H10B H 0.8934 -0.1666 0.4039 0.308 Uiso 1 1 calc R U . . .
H10C H 0.9101 -0.1063 0.4788 0.308 Uiso 1 1 calc R U . . .
C102 C 0.970(2) -0.096(4) 0.316(3) 0.31(4) Uiso 1 1 d D . . . .
H10D H 0.9956 -0.1376 0.3396 0.470 Uiso 0.5 1 calc R U P . .
H10E H 0.9905 -0.0496 0.2997 0.470 Uiso 0.5 1 calc R U P . .
H10F H 0.9460 -0.1177 0.2681 0.470 Uiso 0.5 1 calc R U P . .
H10G H 0.9592 -0.0656 0.2654 0.470 Uiso 0.5 1 calc R U P . .
H10H H 0.9642 -0.1536 0.3052 0.470 Uiso 0.5 1 calc R U P . .
H10I H 1.0087 -0.0856 0.3369 0.470 Uiso 0.5 1 calc R U P . .
N1 N 0.7707(7) 0.0913(10) 0.1879(10) 0.062(4) Uiso 1 1 d . . . . .
N2 N 0.7406(7) 0.1529(11) 0.1462(10) 0.069(5) Uiso 1 1 d . . . . .
N3 N 0.8274(6) 0.2063(10) 0.1288(9) 0.056(4) Uiso 1 1 d . . . . .
N4 N 0.9165(8) 0.2449(13) 0.1236(12) 0.084(6) Uiso 1 1 d . . . . .
N5 N 0.9328(8) 0.1702(12) 0.1612(11) 0.080(5) Uiso 1 1 d . . . . .
N6 N 0.7892(6) 0.4964(10) 0.0702(9) 0.057(4) Uiso 1 1 d . . . . .
H6 H 0.8216 0.4883 0.1002 0.068 Uiso 1 1 calc R U . . .
O1 O 0.6837(5) 0.2155(7) 0.4224(7) 0.050(3) Uani 1 1 d . . . . .
O2 O 0.7988(4) 0.1831(6) 0.4483(7) 0.042(3) Uani 1 1 d . . . . .
O3 O 0.7497(5) 0.2423(8) 0.2980(7) 0.053(3) Uani 1 1 d . . . . .
O4 O 0.7633(5) 0.3367(7) 0.4178(7) 0.051(3) Uani 1 1 d . . . . .
O5 O 0.8727(5) 0.2880(7) 0.4423(7) 0.052(3) Uani 1 1 d . . . . .
O6 O 0.6461(5) 0.3567(7) 0.3964(7) 0.054(3) Uani 1 1 d . . . . .
O7 O 0.6341(6) 0.2573(8) 0.2569(8) 0.069(4) Uani 1 1 d . . . . .
O8 O 0.6975(5) 0.3935(8) 0.2584(8) 0.068(4) Uani 1 1 d . . . . .
O9 O 0.8368(5) 0.3535(8) 0.2891(8) 0.062(4) Uani 1 1 d . . . . .
O11 O 0.5831(6) 0.3678(8) 0.5226(9) 0.071(4) Uani 1 1 d . . . . .
O12 O 0.5615(5) 0.2446(8) 0.4108(9) 0.071(4) Uani 1 1 d . . . . .
O13 O 0.8568(5) 0.1910(8) 0.3017(8) 0.058(3) Uani 1 1 d . . . . .
O14 O 0.7098(5) 0.4336(8) 0.0162(9) 0.074(4) Uani 1 1 d . . . . .
O100 O 0.9107(8) 0.0284(12) 0.2726(12) 0.111(6) Uiso 1 1 d . . . . .
O101 O 0.8693(6) 0.0195(10) 0.1072(9) 0.083(4) Uiso 1 1 d . . . . .
O200 O 0.6027(13) 0.982(2) 0.325(2) 0.093(10) Uiso 0.5 1 d . . P . .
O201 O 0.5533(17) 1.123(3) 0.249(3) 0.135(14) Uiso 0.5 1 d . . P . .
Fe1 Fe 0.86291(15) 0.1046(2) 0.2018(2) 0.0834(11) Uani 1 1 d . . . . .
Mo1 Mo 0.68618(7) 0.30872(10) 0.31434(10) 0.0538(6) Uani 1 1 d . . . . .
Mo2 Mo 0.82398(7) 0.27005(10) 0.34369(10) 0.0513(6) Uani 1 1 d . . . . .
Mo3 Mo 0.61323(7) 0.29075(10) 0.47247(10) 0.0523(6) Uani 1 1 d . . . . .
Mn Mn 0.7500 0.2500 0.5000 0.0382(9) Uani 1 2 d S . P . .
N100 N 0.9352(12) -0.0710(19) 0.3758(18) 0.136(9) Uiso 1 1 d D . . . .

loop_
_atom_site_aniso_label
_atom_site_aniso_U_11
_atom_site_aniso_U_22
_atom_site_aniso_U_33
_atom_site_aniso_U_23
_atom_site_aniso_U_13
_atom_site_aniso_U_12
O1 0.057(8) 0.048(8) 0.040(7) 0.001(6) -0.007(5) 0.006(6)
O2 0.049(7) 0.029(7) 0.046(7) -0.010(5) -0.008(5) -0.005(5)
O3 0.046(7) 0.054(8) 0.057(8) 0.007(6) -0.001(6) -0.001(6)
O4 0.066(8) 0.037(7) 0.047(7) -0.008(6) -0.004(6) -0.007(6)
O5 0.048(7) 0.050(8) 0.057(8) 0.003(6) 0.004(6) 0.006(6)
O6 0.052(8) 0.036(8) 0.070(9) 0.002(6) -0.007(6) 0.014(6)
O7 0.078(10) 0.045(8) 0.075(9) 0.003(7) -0.017(7) 0.011(7)
O8 0.074(9) 0.055(9) 0.069(9) -0.001(7) -0.012(7) 0.007(7)
O9 0.067(9) 0.059(9) 0.057(8) 0.006(7) -0.002(6) -0.019(7)
O11 0.073(9) 0.051(9) 0.088(10) -0.003(8) 0.010(8) 0.009(7)
O12 0.055(8) 0.063(10) 0.086(10) 0.005(8) -0.019(7) -0.014(7)
O13 0.057(8) 0.062(9) 0.055(8) -0.009(7) 0.013(6) -0.006(6)
O14 0.065(9) 0.048(9) 0.100(11) -0.005(8) -0.029(8) 0.002(7)
Fe1 0.085(2) 0.064(2) 0.096(3) -0.0032(19) -0.0066(19) 0.0080(18)
Mo1 0.0606(12) 0.0428(11) 0.0534(11) 0.0020(8) -0.0087(8) 0.0036(8)
Mo2 0.0560(11) 0.0423(11) 0.0541(11) -0.0033(8) 0.0015(8) -0.0028(8)
Mo3 0.0463(11) 0.0443(11) 0.0622(12) 0.0019(8) -0.0073(8) 0.0042(7)
Mn 0.042(2) 0.030(2) 0.040(2) -0.0016(16) -0.0060(15) 0.0034(16)

loop_
_atom_type_symbol
_atom_type_description
_atom_type_scat_dispersion_real
_atom_type_scat_dispersion_imag
_atom_type_scat_source
C C 0.0033 0.0016 'International Tables Vol C Tables 4.2.6.8 and 6.1.1.4'
H H 0.0000 0.0000 'International Tables Vol C Tables 4.2.6.8 and 6.1.1.4'
N N 0.0061 0.0033 'International Tables Vol C Tables 4.2.6.8 and 6.1.1.4'
O O 0.0106 0.0060 'International Tables Vol C Tables 4.2.6.8 and 6.1.1.4'
Fe Fe 0.3463 0.8444 'International Tables Vol C Tables 4.2.6.8 and 6.1.1.4'
Mo Mo -1.6832 0.6857 'International Tables Vol C Tables 4.2.6.8 and 6.1.1.4'
Mn Mn 0.3368 0.7283 'International Tables Vol C Tables 4.2.6.8 and 6.1.1.4'

loop_
_geom_angle_atom_site_label_1
_geom_angle_atom_site_label_2
_geom_angle_atom_site_label_3
_geom_angle
_geom_angle_site_symmetry_1
_geom_angle_site_symmetry_3
N1 C1 C2 116(2) . .
C1 C2 C3 106(2) . .
N2 C3 C2 104.5(19) . .
N3 C4 C5 124.5(18) . .
N3 C4 N2 116.5(17) . .
C5 C4 N2 119.0(17) . .
C6 C5 C4 114.9(19) . .
C7 C6 C5 121(2) . .
C7 C6 C12 120.3(19) . .
C5 C6 C12 118.3(18) . .
C6 C7 C8 117(2) . .
N3 C8 N4 114.5(19) . .
N3 C8 C7 122.8(19) . .
N4 C8 C7 123(2) . .
N4 C9 C10 102(3) . .
C11 C10 C9 110(4) . .
N5 C11 C10 108(3) . .
O14 C12 N6 124.6(18) . .
O14 C12 C6 119.9(18) . .
N6 C12 C6 115.5(16) . .
N6 C13 C15 105.7(14) . .
N6 C13 C16 104.3(13) . .
C15 C13 C16 113.7(14) . .
N6 C13 C14 108.3(14) . .
C15 C13 C14 114.6(14) . .
C16 C13 C14 109.6(14) . .
O2 C14 C13 112.4(15) 4_655 .
O4 C15 C13 112.7(14) 6_565 .
O1 C16 C13 113.6(13) 4_655 .
O100 C100 N100 133(3) . .
C1 N1 N2 98.9(16) . .
C1 N1 Fe1 145.4(16) . .
N2 N1 Fe1 115.6(12) . .
C3 N2 N1 114.8(17) . .
C3 N2 C4 130.2(18) . .
N1 N2 C4 114.9(16) . .
C8 N3 C4 119.3(18) . .
C8 N3 Fe1 119.5(13) . .
C4 N3 Fe1 118.0(13) . .
C9 N4 C8 129(3) . .
C9 N4 N5 113(2) . .
C8 N4 N5 117.4(19) . .
C11 N5 N4 106(2) . .
C11 N5 Fe1 141(2) . .
N4 N5 Fe1 112.8(14) . .
C12 N6 C13 125.8(15) . .
C16 O1 Mn 116.4(9) 4_645 .
C16 O1 Mo3 121.5(10) 4_645 .
Mn O1 Mo3 100.4(5) . .
C16 O1 Mo1 121.6(9) 4_645 .
Mn O1 Mo1 101.3(5) . .
Mo3 O1 Mo1 90.6(4) . .
C14 O2 Mn 118.6(10) 4_645 .
C14 O2 Mo3 121.3(10) 4_645 7_656
Mn O2 Mo3 102.1(4) . 7_656
C14 O2 Mo2 118.2(10) 4_645 .
Mn O2 Mo2 101.9(5) . .
Mo3 O2 Mo2 89.5(4) 7_656 .
Mo2 O3 Mo1 122.0(7) . .
C15 O4 Mn 115.0(9) 6_566 .
C15 O4 Mo2 122.8(10) 6_566 .
Mn O4 Mo2 100.6(5) . .
C15 O4 Mo1 123.0(10) 6_566 .
Mn O4 Mo1 99.2(5) . .
Mo2 O4 Mo1 91.1(4) . .
Mo2 O5 Mo3 123.4(6) . 7_656
Mo3 O6 Mo1 120.9(6) . .
Mo2 O13 Fe1 151.0(7) . .
C100 O100 Fe1 134.4(18) . .
O100 Fe1 O101 85.1(7) . .
O100 Fe1 N3 166.7(7) . .
O101 Fe1 N3 99.8(6) . .
O100 Fe1 N5 94.8(8) . .
O101 Fe1 N5 88.2(7) . .
N3 Fe1 N5 73.1(7) . .
O100 Fe1 O13 93.8(7) . .
O101 Fe1 O13 178.9(6) . .
N3 Fe1 O13 81.3(5) . .
N5 Fe1 O13 92.2(6) . .
O100 Fe1 N1 119.6(7) . .
O101 Fe1 N1 91.7(6) . .
N3 Fe1 N1 72.9(6) . .
N5 Fe1 N1 145.5(7) . .
O13 Fe1 N1 88.5(5) . .
O7 Mo1 O8 105.7(6) . .
O7 Mo1 O3 100.3(6) . .
O8 Mo1 O3 101.7(6) . .
O7 Mo1 O6 101.1(6) . .
O8 Mo1 O6 99.7(6) . .
O3 Mo1 O6 144.2(5) . .
O7 Mo1 O1 90.0(5) . .
O8 Mo1 O1 163.4(5) . .
O3 Mo1 O1 80.5(5) . .
O6 Mo1 O1 71.1(4) . .
O7 Mo1 O4 160.2(5) . .
O8 Mo1 O4 93.4(5) . .
O3 Mo1 O4 69.7(4) . .
O6 Mo1 O4 80.7(4) . .
O1 Mo1 O4 71.8(4) . .
O9 Mo2 O13 106.2(6) . .
O9 Mo2 O5 100.9(5) . .
O13 Mo2 O5 101.3(5) . .
O9 Mo2 O3 102.5(5) . .
O13 Mo2 O3 96.8(6) . .
O5 Mo2 O3 144.9(5) . .
O9 Mo2 O4 93.7(6) . .
O13 Mo2 O4 159.1(5) . .
O5 Mo2 O4 80.6(4) . .
O3 Mo2 O4 72.1(5) . .
O9 Mo2 O2 162.7(5) . .
O13 Mo2 O2 90.4(5) . .
O5 Mo2 O2 70.4(4) . .
O3 Mo2 O2 79.7(4) . .
O4 Mo2 O2 70.4(4) . .
O12 Mo3 O11 107.2(7) . .
O12 Mo3 O5 100.2(6) . 7_656
O11 Mo3 O5 101.3(6) . 7_656
O12 Mo3 O6 101.7(6) . .
O11 Mo3 O6 97.5(6) . .
O5 Mo3 O6 145.2(5) 7_656 .
O12 Mo3 O1 93.5(6) . .
O11 Mo3 O1 158.4(5) . .
O5 Mo3 O1 80.2(4) 7_656 .
O6 Mo3 O1 71.8(4) . .
O12 Mo3 O2 161.7(6) . 7_656
O11 Mo3 O2 90.4(5) . 7_656
O5 Mo3 O2 70.4(4) 7_656 7_656
O6 Mo3 O2 80.6(4) . 7_656
O1 Mo3 O2 69.7(4) . 7_656
O2 Mn O2 180.0(5) . 7_656
O2 Mn O1 92.2(5) . .
O2 Mn O1 87.8(5) 7_656 .
O2 Mn O1 87.7(5) . 7_656
O2 Mn O1 92.3(5) 7_656 7_656
O1 Mn O1 180.0(5) . 7_656
O2 Mn O4 92.9(5) . 7_656
O2 Mn O4 87.1(5) 7_656 7_656
O1 Mn O4 92.2(5) . 7_656
O1 Mn O4 87.8(5) 7_656 7_656
O2 Mn O4 87.1(5) . .
O2 Mn O4 92.9(5) 7_656 .
O1 Mn O4 87.8(5) . .
O1 Mn O4 92.2(5) 7_656 .
O4 Mn O4 180.0 7_656 .
C100 N100 C101 133(3) . .
C100 N100 C102 100(4) . .
C101 N100 C102 115(4) . .

loop_
_geom_bond_atom_site_label_1
_geom_bond_atom_site_label_2
_geom_bond_distance
_geom_bond_site_symmetry_2
C1 N1 1.33(3) .
C1 C2 1.33(3) .
C2 C3 1.37(3) .
C3 N2 1.33(2) .
C4 N3 1.32(2) .
C4 C5 1.40(3) .
C4 N2 1.43(2) .
C5 C6 1.39(3) .
C6 C7 1.37(3) .
C6 C12 1.50(3) .
C7 C8 1.42(3) .
C8 N3 1.27(2) .
C8 N4 1.41(3) .
C9 N4 1.34(4) .
C9 C10 1.42(4) .
C10 C11 1.39(4) .
C11 N5 1.32(3) .
C12 O14 1.21(2) .
C12 N6 1.35(2) .
C13 N6 1.48(2) .
C13 C15 1.52(2) .
C13 C16 1.54(2) .
C13 C14 1.56(2) .
C14 O2 1.43(2) 4_655
C15 O4 1.47(2) 6_565
C16 O1 1.42(2) 4_655
C100 O100 1.26(3) .
C100 N100 1.35(3) .
C101 N100 1.414(19) .
C102 N100 1.44(2) .
N1 N2 1.39(2) .
N1 Fe1 2.225(16) .
N3 Fe1 2.182(16) .
N4 N5 1.42(3) .
N5 Fe1 2.19(2) .
O1 C16 1.42(2) 4_645
O1 Mn 1.998(11) .
O1 Mo3 2.353(12) .
O1 Mo1 2.370(12) .
O2 C14 1.43(2) 4_645
O2 Mn 1.906(11) .
O2 Mo3 2.384(10) 7_656
O2 Mo2 2.392(12) .
O3 Mo2 1.911(11) .
O3 Mo1 1.941(12) .
O4 C15 1.47(2) 6_566
O4 Mn 2.034(12) .
O4 Mo2 2.317(12) .
O4 Mo1 2.401(11) .
O5 Mo2 1.901(11) .
O5 Mo3 1.917(12) 7_656
O6 Mo3 1.919(13) .
O6 Mo1 1.941(12) .
O7 Mo1 1.703(13) .
O8 Mo1 1.724(14) .
O9 Mo2 1.704(13) .
O11 Mo3 1.738(14) .
O12 Mo3 1.688(12) .
O13 Mo2 1.727(13) .
O13 Fe1 2.206(13) .
O100 Fe1 1.985(19) .
O101 Fe1 2.128(16) .
Mo3 O5 1.917(12) 7_656
Mo3 O2 2.384(10) 7_656
Mn O2 1.906(11) 7_656
Mn O1 1.998(11) 7_656
Mn O4 2.034(12) 7_656
